data_1543332
loop_
_publ_author_name
'Zhang, Yu-Fang'
'Chen, Diao'
'Chen, Wen-Wen'
'Xu, Ming-Hua'

_publ_section_title
;
 Construction of Cyclic Sulfamidates Bearing Two gem-Diaryl Stereocenters
 through a Rhodium-Catalyzed Stepwise Asymmetric Arylation Protocol.
;
_journal_issue 11
_journal_name_full 'Organic letters'
_journal_page_first 2726
_journal_page_last 2729
_journal_paper_doi 10.1021/acs.orglett.6b01183
_journal_volume 18
_journal_year 2016
_chemical_absolute_configuration unk
_chemical_formula_moiety 'C29 H27 N O4 S'
_chemical_formula_sum 'C29 H27 N O4 S'
_chemical_formula_weight 485.57
_space_group_crystal_system orthorhombic
_space_group_IT_number 19
_space_group_name_Hall 'P 2ac 2ab'
_space_group_name_H-M_alt 'P 21 21 21'
_symmetry_space_group_name_Hall 'P 2ac 2ab'
_symmetry_space_group_name_H-M 'P 21 21 21'
_atom_sites_solution_hydrogens mixed
_audit_creation_date 2015-12-28
_audit_creation_method
;
Olex2 1.2-beta
(compiled 2015.11.10 svn.r3248 for OlexSys, GUI svn.r5133)
;
_audit_update_record
;
2015-12-28 # Formatted by publCIF
;
_cell_angle_alpha 90
_cell_angle_beta 90
_cell_angle_gamma 90
_cell_formula_units_Z 4
_cell_length_a 8.3536(10)
_cell_length_b 13.8716(16)
_cell_length_c 21.444(3)
_cell_measurement_reflns_used 3385
_cell_measurement_temperature 170(2)
_cell_measurement_theta_max 24.97
_cell_measurement_theta_min 2.62
_cell_volume 2484.9(5)
_computing_cell_refinement 'SAINT v7.68A (Bruker, 2009)'
_computing_data_reduction 'SAINT v7.68A (Bruker, 2009)'
_computing_molecular_graphics 'Olex2 (Dolomanov et al., 2009)'
_computing_publication_material 'Olex2 (Dolomanov et al., 2009)'
_computing_structure_refinement 'ShelXL (Sheldrick, 2015)'
_computing_structure_solution 'SHELXS-97 (Sheldrick, 2008)'
_diffrn_ambient_temperature 170
_diffrn_measured_fraction_theta_full 0.999
_diffrn_measured_fraction_theta_max 0.998
_diffrn_measurement_device_type 'Bruker APEX-II CCD'
_diffrn_measurement_method '\f and \w scans'
_diffrn_radiation_monochromator graphite
_diffrn_radiation_type MoK\a
_diffrn_radiation_wavelength 0.71073
_diffrn_reflns_av_R_equivalents 0.0554
_diffrn_reflns_av_unetI/netI 0.0598
_diffrn_reflns_Laue_measured_fraction_full 0.999
_diffrn_reflns_Laue_measured_fraction_max 0.998
_diffrn_reflns_limit_h_max 9
_diffrn_reflns_limit_h_min -10
_diffrn_reflns_limit_k_max 17
_diffrn_reflns_limit_k_min -18
_diffrn_reflns_limit_l_max 26
_diffrn_reflns_limit_l_min -27
_diffrn_reflns_number 17162
_diffrn_reflns_point_group_measured_fraction_full 0.999
_diffrn_reflns_point_group_measured_fraction_max 0.997
_diffrn_reflns_theta_full 25.242
_diffrn_reflns_theta_max 27.667
_diffrn_reflns_theta_min 1.748
_diffrn_standards_number 0
_exptl_absorpt_coefficient_mu 0.166
_exptl_absorpt_correction_T_max 0.7456
_exptl_absorpt_correction_T_min 0.6538
_exptl_absorpt_correction_type multi-scan
_exptl_absorpt_process_details
;
SADABS-2008/1 (Bruker,2008) was used for absorption correction.
wR2(int) was 0.0710 before and 0.0573 after correction.
The Ratio of minimum to maximum transmission is 0.8769.
The \l/2 correction factor is 0.0015.
;
_exptl_crystal_colour 'metallic light black'
_exptl_crystal_colour_lustre metallic
_exptl_crystal_colour_modifier light
_exptl_crystal_colour_primary black
_exptl_crystal_density_diffrn 1.298
_exptl_crystal_density_method 'not measured'
_exptl_crystal_description block
_exptl_crystal_F_000 1024
_refine_diff_density_max 0.269
_refine_diff_density_min -0.289
_refine_diff_density_rms 0.046
_refine_ls_abs_structure_details
;
 Flack x determined using 1716 quotients [(I+)-(I-)]/[(I+)+(I-)]
 (Parsons, Flack and Wagner, Acta Cryst. B69 (2013) 249-259).
;
_refine_ls_abs_structure_Flack 0.04(5)
_refine_ls_extinction_method none
_refine_ls_goodness_of_fit_ref 1.037
_refine_ls_hydrogen_treatment mixed
_refine_ls_matrix_type full
_refine_ls_number_parameters 321
_refine_ls_number_reflns 5773
_refine_ls_number_restraints 0
_refine_ls_restrained_S_all 1.037
_refine_ls_R_factor_all 0.0588
_refine_ls_R_factor_gt 0.0430
_refine_ls_shift/su_max 0.000
_refine_ls_shift/su_mean 0.000
_refine_ls_structure_factor_coef Fsqd
_refine_ls_weighting_details 'w=1/[\s^2^(Fo^2^)+(0.0504P)^2^+0.1856P] where P=(Fo^2^+2Fc^2^)/3'
_refine_ls_weighting_scheme calc
_refine_ls_wR_factor_gt 0.0992
_refine_ls_wR_factor_ref 0.1090
_reflns_Friedel_coverage 0.766
_reflns_Friedel_fraction_full 0.998
_reflns_Friedel_fraction_max 0.996
_reflns_number_gt 4721
_reflns_number_total 5773
_reflns_threshold_expression 'I > 2\s(I)'
_cod_data_source_file ol6b01183_si_002.cif
_cod_data_source_block mo_2015635_0ma
_cod_depositor_comments 'Adding full bibliography for 1543332.cif.'
_cod_database_code 1543332
_shelx_space_group_comment
;
The symmetry employed for this shelxl refinement is uniquely defined
by the following loop, which should always be used as a source of
symmetry information in preference to the above space-group names.
They are only intended as comments.
;
_olex2_refinement_description
;
1. Fixed Uiso
 At 1.2 times of:
  All C(H) groups, All C(H,H) groups, All N(H) groups
 At 1.5 times of:
  All C(H,H,H) groups
2.a Ternary CH refined with riding coordinates:
 C16(H16)
2.b Secondary CH2 refined with riding coordinates:
 C15(H15A,H15B)
2.c Aromatic/amide H refined with riding coordinates:
 C13(H13), C12(H12), C20(H20), C18(H18), C22(H22), C9(H9), C10(H10), C26(H26),
 C25(H25), C24(H24), C19(H19), C21(H21), C27(H27), C2(H2), C3(H3), C5(H5),
 C4(H4)
2.d Idealised Me refined as rotating group:
 C29(H29A,H29B,H29C), C14(H14A,H14B,H14C)
;
_shelx_shelxl_version_number 2014/7
_olex2_submission_special_instructions 'No special instructions were received'

loop_
_space_group_symop_operation_xyz
'x, y, z'
'x+1/2, -y+1/2, -z'
'-x, y+1/2, -z+1/2'
'-x+1/2, -y, z+1/2'

loop_
_atom_site_label
_atom_site_type_symbol
_atom_site_fract_x
_atom_site_fract_y
_atom_site_fract_z
_atom_site_U_iso_or_equiv
_atom_site_adp_type
_atom_site_occupancy
_atom_site_site_symmetry_order
_atom_site_calc_flag
_atom_site_refinement_flags_posn
C13 C 0.7990(4) 0.3293(2) 0.14095(14) 0.0283(7) Uani 1 1 d .
H13 H 0.8849 0.2989 0.1623 0.034 Uiso 1 1 calc R
C12 C 0.7508(4) 0.2925(2) 0.08446(14) 0.0297(7) Uani 1 1 d .
H12 H 0.8041 0.2383 0.0670 0.036 Uiso 1 1 calc R
O4 O 0.5703(3) 0.30569(18) -0.00465(10) 0.0392(6) Uani 1 1 d .
C20 C 1.2813(5) 0.4336(3) 0.38280(19) 0.0533(11) Uani 1 1 d .
H20 H 1.3937 0.4410 0.3878 0.064 Uiso 1 1 calc R
C18 C 1.0189(4) 0.5024(2) 0.37909(16) 0.0341(8) Uani 1 1 d .
H18 H 0.9510 0.5570 0.3829 0.041 Uiso 1 1 calc R
C22 C 1.0568(4) 0.3346(2) 0.36125(14) 0.0291(6) Uani 1 1 d .
H22 H 1.0147 0.2725 0.3523 0.035 Uiso 1 1 calc R
C29 C 0.6665(5) 0.4706(3) 0.47517(15) 0.0412(9) Uani 1 1 d .
H29A H 0.6081 0.5133 0.4467 0.062 Uiso 1 1 calc GR
H29B H 0.7807 0.4867 0.4742 0.062 Uiso 1 1 calc GR
H29C H 0.6254 0.4789 0.5176 0.062 Uiso 1 1 calc GR
N1 N 0.9685(3) 0.44612(17) 0.22673(11) 0.0221(5) Uani 1 1 d .
H1 H 1.018(4) 0.437(2) 0.2587(16) 0.027 Uiso 1 1 d R
O2 O 0.9866(3) 0.55204(18) 0.13447(10) 0.0389(6) Uani 1 1 d .
O1 O 1.2188(3) 0.53378(18) 0.20418(11) 0.0388(6) Uani 1 1 d .
C9 C 0.5974(3) 0.4501(2) 0.13625(14) 0.0273(7) Uani 1 1 d .
H9 H 0.5432 0.5040 0.1536 0.033 Uiso 1 1 calc R
C10 C 0.5471(4) 0.4126(2) 0.07937(14) 0.0302(7) Uani 1 1 d .
H10 H 0.4586 0.4409 0.0585 0.036 Uiso 1 1 calc R
C26 C 0.5500(5) 0.2065(3) 0.47978(16) 0.0526(11) Uani 1 1 d .
H26 H 0.4992 0.1635 0.5080 0.063 Uiso 1 1 calc R
C25 C 0.6044(5) 0.1741(3) 0.42324(17) 0.0504(11) Uani 1 1 d .
H25 H 0.5941 0.1079 0.4126 0.060 Uiso 1 1 calc R
C24 C 0.6745(4) 0.2379(2) 0.38148(15) 0.0347(8) Uani 1 1 d .
H24 H 0.7089 0.2150 0.3420 0.042 Uiso 1 1 calc R
C19 C 1.1825(5) 0.5130(3) 0.38808(19) 0.0505(11) Uani 1 1 d .
H19 H 1.2262 0.5744 0.3978 0.061 Uiso 1 1 calc R
C21 C 1.2193(4) 0.3449(3) 0.37056(16) 0.0424(9) Uani 1 1 d .
H21 H 1.2876 0.2903 0.3684 0.051 Uiso 1 1 calc R
C27 C 0.5696(5) 0.3024(3) 0.49540(15) 0.0431(9) Uani 1 1 d .
H27 H 0.5316 0.3245 0.5346 0.052 Uiso 1 1 calc R
C2 C 0.7743(4) 0.7165(2) 0.27404(15) 0.0342(8) Uani 1 1 d .
H2 H 0.8455 0.7698 0.2762 0.041 Uiso 1 1 calc R
C3 C 0.6171(5) 0.7269(3) 0.29215(17) 0.0402(9) Uani 1 1 d .
H3 H 0.5801 0.7869 0.3081 0.048 Uiso 1 1 calc R
C5 C 0.5696(4) 0.5615(2) 0.26574(14) 0.0269(6) Uani 1 1 d .
H5 H 0.4976 0.5087 0.2630 0.032 Uiso 1 1 calc R
C23 C 0.6952(4) 0.3340(2) 0.39616(13) 0.0232(6) Uani 1 1 d .
C16 C 0.7759(3) 0.4031(2) 0.35032(13) 0.0210(6) Uani 1 1 d .
H16 H 0.7262 0.4680 0.3567 0.025 Uiso 1 1 calc R
C15 C 0.7432(3) 0.3737(2) 0.28218(12) 0.0203(6) Uani 1 1 d .
H15A H 0.6276 0.3593 0.2781 0.024 Uiso 1 1 calc R
H15B H 0.8019 0.3130 0.2738 0.024 Uiso 1 1 calc R
C7 C 0.7891(3) 0.4477(2) 0.23046(12) 0.0198(6) Uani 1 1 d .
C8 C 0.7261(3) 0.4096(2) 0.16803(13) 0.0207(6) Uani 1 1 d .
C11 C 0.6240(4) 0.3350(2) 0.05305(14) 0.0279(7) Uani 1 1 d .
C14 C 0.6598(5) 0.2328(4) -0.03501(19) 0.0638(14) Uani 1 1 d .
H14A H 0.6223 0.2261 -0.0781 0.096 Uiso 1 1 calc GR
H14B H 0.6456 0.1716 -0.0129 0.096 Uiso 1 1 calc GR
H14C H 0.7734 0.2504 -0.0350 0.096 Uiso 1 1 calc GR
C17 C 0.9528(4) 0.4132(2) 0.36466(12) 0.0236(6) Uani 1 1 d .
C28 C 0.6438(4) 0.3676(2) 0.45511(14) 0.0299(7) Uani 1 1 d .
O3 O 0.9923(3) 0.62639(15) 0.23763(11) 0.0332(5) Uani 1 1 d .
C1 C 0.8279(4) 0.6286(2) 0.25273(14) 0.0254(6) Uani 1 1 d .
C4 C 0.5127(4) 0.6492(2) 0.28702(16) 0.0343(8) Uani 1 1 d .
H4 H 0.4032 0.6563 0.2980 0.041 Uiso 1 1 calc R
C6 C 0.7289(3) 0.5479(2) 0.24815(13) 0.0217(6) Uani 1 1 d .
S1 S 1.05166(9) 0.53836(6) 0.19451(3) 0.02767(19) Uani 1 1 d .

loop_
_atom_site_aniso_label
_atom_site_aniso_U_11
_atom_site_aniso_U_22
_atom_site_aniso_U_33
_atom_site_aniso_U_23
_atom_site_aniso_U_13
_atom_site_aniso_U_12
C13 0.0275(16) 0.0359(17) 0.0215(15) -0.0014(13) -0.0013(13) 0.0070(14)
C12 0.0318(18) 0.0338(17) 0.0236(16) -0.0063(13) -0.0019(13) 0.0067(14)
O4 0.0393(14) 0.0528(15) 0.0255(12) -0.0132(11) -0.0109(11) 0.0047(12)
C20 0.0302(19) 0.077(3) 0.052(3) 0.002(2) -0.0126(18) -0.008(2)
C18 0.0356(19) 0.0324(16) 0.0343(18) -0.0009(14) -0.0032(14) -0.0060(14)
C22 0.0342(16) 0.0307(15) 0.0224(15) 0.0023(12) -0.0019(14) 0.0029(14)
C29 0.051(2) 0.049(2) 0.0240(17) -0.0139(15) 0.0046(15) -0.0018(18)
N1 0.0182(13) 0.0290(13) 0.0190(12) 0.0054(10) -0.0024(10) 0.0021(10)
O2 0.0375(13) 0.0533(15) 0.0261(12) 0.0161(11) -0.0007(10) -0.0075(11)
O1 0.0216(11) 0.0520(14) 0.0429(14) 0.0087(12) 0.0013(10) -0.0090(11)
C9 0.0274(16) 0.0270(15) 0.0274(16) -0.0023(13) -0.0062(12) 0.0045(13)
C10 0.0299(16) 0.0334(16) 0.0273(16) -0.0003(13) -0.0097(14) 0.0049(14)
C26 0.070(3) 0.064(3) 0.0237(18) 0.0103(17) 0.0008(19) -0.037(2)
C25 0.081(3) 0.040(2) 0.0298(19) 0.0055(16) -0.0026(19) -0.031(2)
C24 0.051(2) 0.0317(17) 0.0213(17) 0.0002(13) 0.0013(15) -0.0107(15)
C19 0.045(2) 0.052(2) 0.055(3) -0.0023(19) -0.0142(19) -0.0224(19)
C21 0.034(2) 0.061(2) 0.0317(19) 0.0051(17) -0.0038(16) 0.0125(18)
C27 0.045(2) 0.065(2) 0.0191(17) 0.0008(16) 0.0046(16) -0.0137(19)
C2 0.045(2) 0.0244(16) 0.0336(18) 0.0002(13) -0.0093(16) -0.0018(15)
C3 0.053(2) 0.0286(17) 0.039(2) -0.0060(14) -0.0066(17) 0.0148(16)
C5 0.0248(15) 0.0294(16) 0.0264(15) 0.0014(12) -0.0038(13) 0.0021(12)
C23 0.0224(15) 0.0283(15) 0.0188(15) 0.0010(12) -0.0014(12) -0.0033(12)
C16 0.0234(15) 0.0213(13) 0.0185(14) -0.0016(11) 0.0001(11) 0.0003(11)
C15 0.0208(15) 0.0209(13) 0.0191(14) 0.0027(11) -0.0005(11) -0.0023(11)
C7 0.0171(13) 0.0243(14) 0.0179(13) 0.0019(11) -0.0001(11) -0.0004(11)
C8 0.0225(15) 0.0223(13) 0.0173(13) 0.0031(11) 0.0006(11) -0.0032(12)
C11 0.0269(16) 0.0371(17) 0.0196(15) -0.0017(13) -0.0031(13) -0.0058(14)
C14 0.055(3) 0.095(3) 0.042(2) -0.041(2) -0.017(2) 0.021(3)
C17 0.0289(15) 0.0271(15) 0.0148(13) 0.0028(11) -0.0014(13) -0.0025(13)
C28 0.0305(17) 0.0414(18) 0.0178(15) -0.0022(13) -0.0034(13) -0.0027(14)
O3 0.0292(12) 0.0292(11) 0.0413(14) 0.0036(10) -0.0005(10) -0.0081(10)
C1 0.0263(16) 0.0248(14) 0.0252(16) 0.0050(12) -0.0057(12) -0.0013(12)
C4 0.0322(18) 0.0372(19) 0.0335(18) -0.0036(14) 0.0005(14) 0.0121(15)
C6 0.0238(14) 0.0228(14) 0.0187(14) 0.0020(11) -0.0031(11) 0.0030(12)
S1 0.0212(3) 0.0357(4) 0.0261(4) 0.0086(3) 0.0000(3) -0.0051(3)

loop_
_atom_type_symbol
_atom_type_description
_atom_type_scat_dispersion_real
_atom_type_scat_dispersion_imag
_atom_type_scat_source
C C 0.0033 0.0016 'International Tables Vol C Tables 4.2.6.8 and 6.1.1.4'
H H 0.0000 0.0000 'International Tables Vol C Tables 4.2.6.8 and 6.1.1.4'
N N 0.0061 0.0033 'International Tables Vol C Tables 4.2.6.8 and 6.1.1.4'
O O 0.0106 0.0060 'International Tables Vol C Tables 4.2.6.8 and 6.1.1.4'
S S 0.1246 0.1234 'International Tables Vol C Tables 4.2.6.8 and 6.1.1.4'

loop_
_geom_angle_atom_site_label_1
_geom_angle_atom_site_label_2
_geom_angle_atom_site_label_3
_geom_angle
C12 C13 H13 118.8
C12 C13 C8 122.4(3)
C8 C13 H13 118.8
C13 C12 H12 120.2
C13 C12 C11 119.6(3)
C11 C12 H12 120.2
C11 O4 C14 116.9(3)
C19 C20 H20 119.7
C21 C20 H20 119.7
C21 C20 C19 120.6(4)
C19 C18 H18 119.4
C19 C18 C17 121.1(3)
C17 C18 H18 119.4
C21 C22 H22 119.2
C21 C22 C17 121.6(3)
C17 C22 H22 119.2
H29A C29 H29B 109.5
H29A C29 H29C 109.5
H29B C29 H29C 109.5
C28 C29 H29A 109.5
C28 C29 H29B 109.5
C28 C29 H29C 109.5
C7 N1 H1 118(2)
C7 N1 S1 116.20(19)
S1 N1 H1 106(2)
C10 C9 H9 119.6
C8 C9 H9 119.6
C8 C9 C10 120.8(3)
C9 C10 H10 119.6
C11 C10 C9 120.8(3)
C11 C10 H10 119.6
C25 C26 H26 120.3
C25 C26 C27 119.4(3)
C27 C26 H26 120.3
C26 C25 H25 120.0
C26 C25 C24 120.0(4)
C24 C25 H25 120.0
C25 C24 H24 119.3
C23 C24 C25 121.5(3)
C23 C24 H24 119.3
C20 C19 C18 119.5(4)
C20 C19 H19 120.2
C18 C19 H19 120.2
C20 C21 C22 119.8(4)
C20 C21 H21 120.1
C22 C21 H21 120.1
C26 C27 H27 119.1
C26 C27 C28 121.8(3)
C28 C27 H27 119.1
C3 C2 H2 120.1
C3 C2 C1 119.8(3)
C1 C2 H2 120.1
C2 C3 H3 120.2
C2 C3 C4 119.6(3)
C4 C3 H3 120.2
C4 C5 H5 118.8
C4 C5 C6 122.4(3)
C6 C5 H5 118.8
C24 C23 C16 120.9(3)
C24 C23 C28 118.9(3)
C28 C23 C16 120.1(3)
C23 C16 H16 107.1
C23 C16 C15 111.4(2)
C15 C16 H16 107.1
C17 C16 C23 110.9(2)
C17 C16 H16 107.1
C17 C16 C15 112.9(2)
C16 C15 H15A 108.0
C16 C15 H15B 108.0
C16 C15 C7 117.1(2)
H15A C15 H15B 107.3
C7 C15 H15A 108.0
C7 C15 H15B 108.0
N1 C7 C15 105.9(2)
N1 C7 C8 106.9(2)
N1 C7 C6 110.8(2)
C8 C7 C15 108.1(2)
C6 C7 C15 110.0(2)
C6 C7 C8 114.7(2)
C13 C8 C7 119.3(3)
C9 C8 C13 117.1(3)
C9 C8 C7 123.7(3)
O4 C11 C12 124.0(3)
C10 C11 C12 119.4(3)
C10 C11 O4 116.6(3)
O4 C14 H14A 109.5
O4 C14 H14B 109.5
O4 C14 H14C 109.5
H14A C14 H14B 109.5
H14A C14 H14C 109.5
H14B C14 H14C 109.5
C18 C17 C22 117.3(3)
C18 C17 C16 121.0(3)
C22 C17 C16 121.6(3)
C27 C28 C29 119.6(3)
C27 C28 C23 118.3(3)
C23 C28 C29 122.0(3)
C1 O3 S1 116.59(19)
C2 C1 O3 114.3(3)
C2 C1 C6 122.8(3)
C6 C1 O3 122.9(3)
C3 C4 H4 120.2
C5 C4 C3 119.5(3)
C5 C4 H4 120.2
C5 C6 C7 120.3(3)
C1 C6 C5 115.9(3)
C1 C6 C7 123.6(2)
O2 S1 N1 109.39(14)
O2 S1 O1 121.39(14)
O2 S1 O3 107.67(14)
O1 S1 N1 109.10(14)
O1 S1 O3 104.73(14)
O3 S1 N1 102.91(12)

loop_
_geom_bond_atom_site_label_1
_geom_bond_atom_site_label_2
_geom_bond_distance
C13 H13 0.9500
C13 C12 1.374(4)
C13 C8 1.397(4)
C12 H12 0.9500
C12 C11 1.387(4)
O4 C11 1.378(4)
O4 C14 1.415(4)
C20 H20 0.9500
C20 C19 1.381(6)
C20 C21 1.360(6)
C18 H18 0.9500
C18 C19 1.388(5)
C18 C17 1.390(4)
C22 H22 0.9500
C22 C21 1.379(5)
C22 C17 1.396(4)
C29 H29A 0.9800
C29 H29B 0.9800
C29 H29C 0.9800
C29 C28 1.503(5)
N1 H1 0.81(4)
N1 C7 1.501(3)
N1 S1 1.611(2)
O2 S1 1.410(2)
O1 S1 1.413(2)
C9 H9 0.9500
C9 C10 1.391(4)
C9 C8 1.391(4)
C10 H10 0.9500
C10 C11 1.374(4)
C26 H26 0.9500
C26 C25 1.371(5)
C26 C27 1.381(5)
C25 H25 0.9500
C25 C24 1.389(5)
C24 H24 0.9500
C24 C23 1.381(4)
C19 H19 0.9500
C21 H21 0.9500
C27 H27 0.9500
C27 C28 1.396(5)
C2 H2 0.9500
C2 C3 1.377(5)
C2 C1 1.378(4)
C3 H3 0.9500
C3 C4 1.390(5)
C5 H5 0.9500
C5 C4 1.383(4)
C5 C6 1.397(4)
C23 C16 1.529(4)
C23 C28 1.414(4)
C16 H16 1.0000
C16 C15 1.542(4)
C16 C17 1.516(4)
C15 H15A 0.9900
C15 H15B 0.9900
C15 C7 1.559(4)
C7 C8 1.532(4)
C7 C6 1.526(4)
C14 H14A 0.9800
C14 H14B 0.9800
C14 H14C 0.9800
O3 C1 1.411(4)
O3 S1 1.610(2)
C1 C6 1.395(4)
C4 H4 0.9500

loop_
_geom_torsion_atom_site_label_1
_geom_torsion_atom_site_label_2
_geom_torsion_atom_site_label_3
_geom_torsion_atom_site_label_4
_geom_torsion
C13 C12 C11 O4 177.7(3)
C13 C12 C11 C10 -0.8(5)
C12 C13 C8 C9 2.1(5)
C12 C13 C8 C7 -178.6(3)
N1 C7 C8 C13 42.9(3)
N1 C7 C8 C9 -137.8(3)
N1 C7 C6 C5 -167.8(2)
N1 C7 C6 C1 7.0(4)
C9 C10 C11 C12 1.5(5)
C9 C10 C11 O4 -177.1(3)
C10 C9 C8 C13 -1.4(4)
C10 C9 C8 C7 179.4(3)
C26 C25 C24 C23 1.8(6)
C26 C27 C28 C29 -178.2(4)
C26 C27 C28 C23 1.9(5)
C25 C26 C27 C28 0.0(6)
C25 C24 C23 C16 178.7(3)
C25 C24 C23 C28 0.1(5)
C24 C23 C16 C15 31.4(4)
C24 C23 C16 C17 -95.3(3)
C24 C23 C28 C29 178.2(3)
C24 C23 C28 C27 -1.9(5)
C19 C20 C21 C22 2.2(6)
C19 C18 C17 C22 1.7(5)
C19 C18 C17 C16 -175.6(3)
C21 C20 C19 C18 -1.8(6)
C21 C22 C17 C18 -1.3(4)
C21 C22 C17 C16 176.0(3)
C27 C26 C25 C24 -1.8(7)
C2 C3 C4 C5 2.2(5)
C2 C1 C6 C5 0.9(4)
C2 C1 C6 C7 -174.1(3)
C3 C2 C1 O3 -178.0(3)
C3 C2 C1 C6 0.3(5)
C23 C16 C15 C7 168.4(2)
C23 C16 C17 C18 -120.5(3)
C23 C16 C17 C22 62.4(3)
C16 C23 C28 C29 -0.4(5)
C16 C23 C28 C27 179.5(3)
C16 C15 C7 N1 73.2(3)
C16 C15 C7 C8 -172.5(2)
C16 C15 C7 C6 -46.6(3)
C15 C16 C17 C18 113.7(3)
C15 C16 C17 C22 -63.5(4)
C15 C7 C8 C13 -70.7(3)
C15 C7 C8 C9 108.6(3)
C15 C7 C6 C5 -51.1(3)
C15 C7 C6 C1 123.7(3)
C7 N1 S1 O2 -55.1(2)
C7 N1 S1 O1 170.0(2)
C7 N1 S1 O3 59.2(2)
C8 C13 C12 C11 -1.0(5)
C8 C9 C10 C11 -0.4(5)
C8 C7 C6 C5 71.0(3)
C8 C7 C6 C1 -114.2(3)
C14 O4 C11 C12 -5.2(5)
C14 O4 C11 C10 173.3(3)
C17 C18 C19 C20 -0.2(6)
C17 C22 C21 C20 -0.7(5)
C17 C16 C15 C7 -66.0(3)
C28 C23 C16 C15 -150.0(3)
C28 C23 C16 C17 83.3(3)
O3 C1 C6 C5 179.1(3)
O3 C1 C6 C7 4.0(4)
C1 C2 C3 C4 -1.9(5)
C1 O3 S1 N1 -46.4(2)
C1 O3 S1 O2 69.1(2)
C1 O3 S1 O1 -160.5(2)
C4 C5 C6 C7 174.6(3)
C4 C5 C6 C1 -0.6(4)
C6 C5 C4 C3 -0.9(5)
C6 C7 C8 C13 166.2(3)
C6 C7 C8 C9 -14.5(4)
S1 N1 C7 C15 -160.38(18)
S1 N1 C7 C8 84.5(2)
S1 N1 C7 C6 -41.1(3)
S1 O3 C1 C2 -162.7(2)
S1 O3 C1 C6 19.0(4)
